data_7208239
loop_
_publ_author_name
'Wang, Nan'
'Ma, Jian-Gong'
'Shi, Wei'
'Cheng, Peng'

_publ_section_title
;
 Two novel Cd(ii) complexes with unprecedented four- and six-fold
 interpenetration
;
_journal_issue 16
_journal_name_full CrystEngComm
_journal_page_first 5198
_journal_paper_doi 10.1039/c2ce25282a
_journal_volume 14
_journal_year 2012
_chemical_formula_sum 'C54 H56 Cd Cl2 N18 O12'
_chemical_formula_weight 1332.47
_chemical_name_systematic
;
?
;
_space_group_IT_number 167
_symmetry_cell_setting trigonal
_symmetry_space_group_name_Hall '-R 3 2"c'
_symmetry_space_group_name_H-M 'R -3 c :H'
_atom_sites_solution_hydrogens geom
_atom_sites_solution_primary direct
_atom_sites_solution_secondary difmap
_audit_creation_method SHELXL-97
_cell_angle_alpha 90.00
_cell_angle_beta 90.00
_cell_angle_gamma 120.00
_cell_formula_units_Z 6
_cell_length_a 10.6908(3)
_cell_length_b 10.6908(3)
_cell_length_c 92.650(2)
_cell_measurement_reflns_used 5132
_cell_measurement_temperature 293(2)
_cell_measurement_theta_max 29.1558
_cell_measurement_theta_min 2.4542
_cell_volume 9170.6(4)
_computing_cell_refinement
;
CrysAlisPro, Oxford Diffraction Ltd.,
Version 1.171.33.48 (release 15-09-2009 CrysAlis171 .NET)
(compiled Sep 15 2009,11:49:04)
;
_computing_data_collection
;
CrysAlisPro, Oxford Diffraction Ltd.,
Version 1.171.33.48 (release 15-09-2009 CrysAlis171 .NET)
(compiled Sep 15 2009,11:49:04)
;
_computing_data_reduction
;
CrysAlisPro, Oxford Diffraction Ltd.,
Version 1.171.33.48 (release 15-09-2009 CrysAlis171 .NET)
(compiled Sep 15 2009,11:49:04)
;
_computing_molecular_graphics 'Bruker SHELXTL'
_computing_publication_material 'Bruker SHELXTL'
_computing_structure_refinement 'SHELXL-97 (Sheldrick, 1997)'
_computing_structure_solution 'SHELXS-97 (Sheldrick, 1990)'
_diffrn_ambient_temperature 293(2)
_diffrn_measured_fraction_theta_full 0.998
_diffrn_measured_fraction_theta_max 0.998
_diffrn_measurement_device_type 'CCD area detector'
_diffrn_measurement_method 'phi and omega scans'
_diffrn_radiation_monochromator graphite
_diffrn_radiation_source 'fine-focus sealed tube'
_diffrn_radiation_type MoK\a
_diffrn_radiation_wavelength 0.71073
_diffrn_reflns_av_R_equivalents 0.0226
_diffrn_reflns_av_sigmaI/netI 0.0169
_diffrn_reflns_limit_h_max 12
_diffrn_reflns_limit_h_min -8
_diffrn_reflns_limit_k_max 9
_diffrn_reflns_limit_k_min -12
_diffrn_reflns_limit_l_max 109
_diffrn_reflns_limit_l_min -109
_diffrn_reflns_number 10566
_diffrn_reflns_theta_full 25.00
_diffrn_reflns_theta_max 25.00
_diffrn_reflns_theta_min 2.64
_exptl_absorpt_coefficient_mu 0.519
_exptl_absorpt_correction_T_max 1.00000
_exptl_absorpt_correction_T_min 0.90410
_exptl_absorpt_correction_type multi-scan
_exptl_crystal_colour colorless
_exptl_crystal_density_diffrn 1.448
_exptl_crystal_density_method 'not measured'
_exptl_crystal_description polyhedral
_exptl_crystal_F_000 4104
_exptl_crystal_size_max 0.2
_exptl_crystal_size_mid 0.2
_exptl_crystal_size_min 0.2
_refine_diff_density_max 0.961
_refine_diff_density_min -0.298
_refine_diff_density_rms 0.093
_refine_ls_extinction_method none
_refine_ls_goodness_of_fit_ref 1.103
_refine_ls_matrix_type full
_refine_ls_number_parameters 203
_refine_ls_number_reflns 1809
_refine_ls_number_restraints 97
_refine_ls_restrained_S_all 1.141
_refine_ls_R_factor_all 0.0562
_refine_ls_R_factor_gt 0.0491
_refine_ls_shift/su_max 0.001
_refine_ls_shift/su_mean 0.000
_refine_ls_structure_factor_coef Fsqd
_refine_ls_weighting_details 'calc w=1/[\s^2^(Fo^2^)+(0.1005P)^2^+20.7718P] where P=(Fo^2^+2Fc^2^)/3'
_refine_ls_weighting_scheme calc
_refine_ls_wR_factor_gt 0.1529
_refine_ls_wR_factor_ref 0.1610
_reflns_number_gt 1531
_reflns_number_total 1809
_reflns_threshold_expression >2sigma(I)
_cod_data_source_file c2ce25282a.txt
_cod_data_source_block p110410h
_cod_original_sg_symbol_H-M R-3c
_cod_database_code 7208239

loop_
_symmetry_equiv_pos_as_xyz
'x, y, z'
'-y, x-y, z'
'-x+y, -x, z'
'x-y, -y, -z+1/2'
'-x, -x+y, -z+1/2'
'y, x, -z+1/2'
'x+2/3, y+1/3, z+1/3'
'-y+2/3, x-y+1/3, z+1/3'
'-x+y+2/3, -x+1/3, z+1/3'
'x-y+2/3, -y+1/3, -z+5/6'
'-x+2/3, -x+y+1/3, -z+5/6'
'y+2/3, x+1/3, -z+5/6'
'x+1/3, y+2/3, z+2/3'
'-y+1/3, x-y+2/3, z+2/3'
'-x+y+1/3, -x+2/3, z+2/3'
'x-y+1/3, -y+2/3, -z+7/6'
'-x+1/3, -x+y+2/3, -z+7/6'
'y+1/3, x+2/3, -z+7/6'
'-x, -y, -z'
'y, -x+y, -z'
'x-y, x, -z'
'-x+y, y, z-1/2'
'x, x-y, z-1/2'
'-y, -x, z-1/2'
'-x+2/3, -y+1/3, -z+1/3'
'y+2/3, -x+y+1/3, -z+1/3'
'x-y+2/3, x+1/3, -z+1/3'
'-x+y+2/3, y+1/3, z-1/6'
'x+2/3, x-y+1/3, z-1/6'
'-y+2/3, -x+1/3, z-1/6'
'-x+1/3, -y+2/3, -z+2/3'
'y+1/3, -x+y+2/3, -z+2/3'
'x-y+1/3, x+2/3, -z+2/3'
'-x+y+1/3, y+2/3, z+1/6'
'x+1/3, x-y+2/3, z+1/6'
'-y+1/3, -x+2/3, z+1/6'

loop_
_atom_site_label
_atom_site_type_symbol
_atom_site_fract_x
_atom_site_fract_y
_atom_site_fract_z
_atom_site_U_iso_or_equiv
_atom_site_adp_type
_atom_site_occupancy
_atom_site_symmetry_multiplicity
_atom_site_calc_flag
_atom_site_refinement_flags
_atom_site_disorder_group
Cd1 Cd 0.0000 0.0000 1.0000 0.0430(3) Uani 1 6 d S .
C1 C 0.2284(4) 0.2283(5) 0.97611(4) 0.0551(10) Uani 1 1 d . .
H1 H 0.1734 0.2732 0.9752 0.066 Uiso 1 1 calc R .
C2 C 0.3846(6) 0.1673(6) 0.97265(6) 0.0770(15) Uani 1 1 d . .
H2 H 0.4615 0.1606 0.9688 0.092 Uiso 1 1 calc R .
C3B C 0.4009(15) 0.3686(17) 0.9566(2) 0.046(3) Uani 0.62(3) 1 d PDU 2
C4B C 0.4344(17) 0.506(2) 0.9587(3) 0.066(4) Uani 0.62(3) 1 d PDU 2
H4B H 0.4207 0.5347 0.9678 0.079 Uiso 0.62(3) 1 calc PR 2
C5B C 0.4879(15) 0.6027(13) 0.94784(15) 0.074(3) Uani 0.62(3) 1 d PDU 2
H5B H 0.5103 0.6972 0.9497 0.089 Uiso 0.62(3) 1 calc PR 2
C6B C 0.5106(15) 0.5694(10) 0.93437(12) 0.073(3) Uani 0.62(3) 1 d PDU 2
C7B C 0.4730(16) 0.4229(13) 0.93168(13) 0.078(3) Uani 0.62(3) 1 d PDU 2
H7B H 0.4873 0.3960 0.9226 0.094 Uiso 0.62(3) 1 calc PR 2
C8B C 0.4143(16) 0.3191(14) 0.94277(15) 0.067(3) Uani 0.62(3) 1 d PDU 2
H8B H 0.3858 0.2226 0.9411 0.080 Uiso 0.62(3) 1 calc PR 2
C9B C 0.5637(16) 0.6856(12) 0.92276(10) 0.111(5) Uani 0.601(18) 1 d PDU 2
H9BA H 0.5176 0.7428 0.9244 0.134 Uiso 0.601(18) 1 calc PR 2
H9BB H 0.6666 0.7491 0.9242 0.134 Uiso 0.601(18) 1 calc PR 2
Cl1 Cl 1.0000 1.0000 0.94398(2) 0.0591(5) Uani 1 3 d S .
N1 N 0.2025(4) 0.1269(4) 0.98525(3) 0.0537(9) Uani 1 1 d . .
N2 N 0.3037(5) 0.0869(5) 0.98310(5) 0.0760(12) Uani 1 1 d . .
N3 N 0.3454(3) 0.2605(3) 0.96803(3) 0.0511(8) Uani 1 1 d . .
O1 O 0.8655(4) 0.8868(4) 0.94930(4) 0.0937(12) Uani 1 1 d . .
O2 O 1.0000 1.0000 0.92881(8) 0.125(4) Uani 1 3 d S .
C9 C 0.6332(14) 0.6439(15) 0.92088(12) 0.071(5) Uani 0.399(18) 1 d PU 1
H9A H 0.6603 0.7299 0.9266 0.085 Uiso 0.399(18) 1 calc PR 1
H9B H 0.7184 0.6338 0.9214 0.085 Uiso 0.399(18) 1 calc PR 1
C6A C 0.5531(17) 0.5370(19) 0.93339(16) 0.060(5) Uani 0.38(3) 1 d PDU 1
C7A C 0.516(2) 0.400(2) 0.9326(2) 0.070(5) Uani 0.38(3) 1 d PDU 1
H7A H 0.5321 0.3632 0.9241 0.084 Uiso 0.38(3) 1 calc PR 1
C8A C 0.452(2) 0.311(2) 0.9445(2) 0.063(5) Uani 0.38(3) 1 d PDU 1
H8A H 0.4339 0.2163 0.9439 0.075 Uiso 0.38(3) 1 calc PR 1
C3A C 0.415(3) 0.348(3) 0.9561(4) 0.045(6) Uani 0.38(3) 1 d PDU 1
C5A C 0.527(2) 0.592(2) 0.9458(2) 0.065(5) Uani 0.38(3) 1 d PDU 1
H5A H 0.5561 0.6895 0.9465 0.078 Uiso 0.38(3) 1 calc PR 1
C4A C 0.454(3) 0.495(4) 0.9577(4) 0.059(7) Uani 0.38(3) 1 d PDU 1
H4A H 0.4335 0.5282 0.9661 0.071 Uiso 0.38(3) 1 calc PR 1
O3 O 0.4345(18) 0.9302(18) 0.99825(18) 0.171(5) Uani 0.50 1 d PU .
O4 O 0.6667 0.3333 0.0051(4) 0.258(19) Uani 0.50 3 d SP .

loop_
_atom_site_aniso_label
_atom_site_aniso_U_11
_atom_site_aniso_U_22
_atom_site_aniso_U_33
_atom_site_aniso_U_23
_atom_site_aniso_U_13
_atom_site_aniso_U_12
Cd1 0.0528(4) 0.0528(4) 0.0233(4) 0.000 0.000 0.02642(18)
C1 0.052(2) 0.068(2) 0.046(2) 0.0057(19) 0.0054(18) 0.030(2)
C2 0.074(3) 0.080(3) 0.092(4) 0.029(3) 0.032(3) 0.050(3)
C3B 0.045(4) 0.046(5) 0.047(4) 0.008(3) 0.010(3) 0.023(4)
C4B 0.071(6) 0.061(5) 0.065(6) 0.006(4) 0.004(4) 0.033(4)
C5B 0.079(5) 0.066(4) 0.080(5) 0.011(3) 0.009(4) 0.038(4)
C6B 0.082(5) 0.064(4) 0.076(5) 0.016(3) 0.011(4) 0.039(3)
C7B 0.080(5) 0.087(5) 0.061(4) 0.010(4) 0.020(4) 0.038(4)
C8B 0.067(5) 0.069(4) 0.059(5) 0.007(3) 0.011(4) 0.030(4)
C9B 0.122(6) 0.103(6) 0.109(6) -0.002(4) 0.015(4) 0.056(4)
Cl1 0.0674(7) 0.0674(7) 0.0427(10) 0.000 0.000 0.0337(4)
N1 0.058(2) 0.061(2) 0.0380(16) 0.0066(15) 0.0087(15) 0.0265(17)
N2 0.079(3) 0.078(3) 0.081(3) 0.029(2) 0.023(2) 0.047(2)
N3 0.0478(17) 0.0535(17) 0.0463(16) 0.0065(14) 0.0079(14) 0.0211(15)
O1 0.078(2) 0.087(2) 0.100(3) 0.005(2) 0.015(2) 0.029(2)
O2 0.165(6) 0.165(6) 0.045(4) 0.000 0.000 0.082(3)
C9 0.064(6) 0.081(6) 0.064(6) 0.021(4) 0.001(4) 0.034(4)
C6A 0.052(6) 0.067(7) 0.058(6) 0.014(4) 0.001(4) 0.029(4)
C7A 0.070(6) 0.075(6) 0.065(6) 0.014(4) 0.010(5) 0.036(4)
C8A 0.060(6) 0.068(6) 0.056(6) 0.008(4) 0.009(5) 0.029(5)
C3A 0.044(7) 0.046(7) 0.050(7) 0.007(4) 0.005(4) 0.025(5)
C5A 0.064(6) 0.060(6) 0.072(7) 0.014(4) 0.003(5) 0.033(5)
C4A 0.060(7) 0.060(8) 0.058(8) 0.004(4) 0.002(5) 0.030(5)
O3 0.199(10) 0.188(10) 0.177(9) 0.038(7) 0.006(7) 0.135(8)
O4 0.28(3) 0.28(3) 0.22(3) 0.000 0.000 0.139(15)

loop_
_atom_type_symbol
_atom_type_description
_atom_type_scat_dispersion_real
_atom_type_scat_dispersion_imag
_atom_type_scat_source
C C 0.0033 0.0016 'International Tables Vol C Tables 4.2.6.8 and 6.1.1.4'
H H 0.0000 0.0000 'International Tables Vol C Tables 4.2.6.8 and 6.1.1.4'
Cd Cd -0.8075 1.2024 'International Tables Vol C Tables 4.2.6.8 and 6.1.1.4'
Cl Cl 0.1484 0.1585 'International Tables Vol C Tables 4.2.6.8 and 6.1.1.4'
N N 0.0061 0.0033 'International Tables Vol C Tables 4.2.6.8 and 6.1.1.4'
O O 0.0106 0.0060 'International Tables Vol C Tables 4.2.6.8 and 6.1.1.4'

loop_
_geom_angle_atom_site_label_1
_geom_angle_atom_site_label_2
_geom_angle_atom_site_label_3
_geom_angle
_geom_angle_site_symmetry_1
_geom_angle_site_symmetry_3
N1 Cd1 N1 89.24(12) 21_557 19_557
N1 Cd1 N1 89.24(12) 21_557 20_557
N1 Cd1 N1 89.24(12) 19_557 20_557
N1 Cd1 N1 90.76(12) 21_557 .
N1 Cd1 N1 180.00(12) 19_557 .
N1 Cd1 N1 90.76(12) 20_557 .
N1 Cd1 N1 180.000(4) 21_557 3
N1 Cd1 N1 90.76(13) 19_557 3
N1 Cd1 N1 90.76(12) 20_557 3
N1 Cd1 N1 89.24(12) . 3
N1 Cd1 N1 90.76(12) 21_557 2
N1 Cd1 N1 90.76(12) 19_557 2
N1 Cd1 N1 180.00(12) 20_557 2
N1 Cd1 N1 89.24(12) . 2
N1 Cd1 N1 89.24(12) 3 2
N1 C1 N3 111.2(4) . .
N1 C1 H1 124.4 . .
N3 C1 H1 124.4 . .
N2 C2 N3 112.4(4) . .
N2 C2 H2 123.8 . .
N3 C2 H2 123.8 . .
C4B C3B C8B 121.6(18) . .
C4B C3B N3 122.5(17) . .
C8B C3B N3 116.0(12) . .
C3B C4B C5B 120(2) . .
C3B C4B H4B 119.9 . .
C5B C4B H4B 119.9 . .
C4B C5B C6B 123.4(13) . .
C4B C5B H5B 118.3 . .
C6B C5B H5B 118.3 . .
C5B C6B C7B 117.4(9) . .
C5B C6B C9B 118.7(10) . .
C7B C6B C9B 123.8(11) . .
C8B C7B C6B 120.4(11) . .
C8B C7B H7B 119.8 . .
C6B C7B H7B 119.8 . .
C7B C8B C3B 116.8(12) . .
C7B C8B H8B 121.6 . .
C3B C8B H8B 121.6 . .
C9B C9B C6B 117.7(14) 10_566 .
C9B C9B H9BA 107.9 10_566 .
C6B C9B H9BA 107.9 . .
C9B C9B H9BB 107.9 10_566 .
C6B C9B H9BB 107.9 . .
H9BA C9B H9BB 107.2 . .
O2 Cl1 O1 110.19(19) . 3_675
O2 Cl1 O1 110.19(19) . 2_765
O1 Cl1 O1 108.7(2) 3_675 2_765
O2 Cl1 O1 110.19(19) . .
O1 Cl1 O1 108.75(19) 3_675 .
O1 Cl1 O1 108.75(19) 2_765 .
C1 N1 N2 107.2(3) . .
C1 N1 Cd1 128.2(3) . .
N2 N1 Cd1 123.7(3) . .
C2 N2 N1 105.9(4) . .
C2 N3 C1 103.3(3) . .
C2 N3 C3A 119.5(11) . .
C1 N3 C3A 136.6(11) . .
C2 N3 C3B 132.2(8) . .
C1 N3 C3B 124.4(7) . .
C3A N3 C3B 12.9(15) . .
C9 C9 C6A 164(2) 10_566 .
C9 C9 H9A 95.0 10_566 .
C6A C9 H9A 95.0 . .
C9 C9 H9B 95.0 10_566 .
C6A C9 H9B 95.0 . .
H9A C9 H9B 103.2 . .
C7A C6A C5A 120.6(16) . .
C7A C6A C9 121.8(17) . .
C5A C6A C9 117.5(16) . .
C6A C7A C8A 119.3(19) . .
C6A C7A H7A 120.4 . .
C8A C7A H7A 120.4 . .
C3A C8A C7A 125(2) . .
C3A C8A H8A 117.5 . .
C7A C8A H8A 117.5 . .
C8A C3A N3 127(2) . .
C8A C3A C4A 118(3) . .
N3 C3A C4A 115(3) . .
C6A C5A C4A 119(2) . .
C6A C5A H5A 120.6 . .
C4A C5A H5A 120.6 . .
C3A C4A C5A 118(3) . .
C3A C4A H4A 121.0 . .
C5A C4A H4A 121.0 . .

loop_
_geom_bond_atom_site_label_1
_geom_bond_atom_site_label_2
_geom_bond_distance
_geom_bond_site_symmetry_2
Cd1 N1 2.336(3) 21_557
Cd1 N1 2.336(4) 19_557
Cd1 N1 2.336(3) 20_557
Cd1 N1 2.336(4) .
Cd1 N1 2.336(3) 3
Cd1 N1 2.336(3) 2
C1 N1 1.292(5) .
C1 N3 1.346(5) .
C1 H1 0.9300 .
C2 N2 1.296(6) .
C2 N3 1.330(6) .
C2 H2 0.9300 .
C3B C4B 1.34(3) .
C3B C8B 1.42(2) .
C3B N3 1.460(19) .
C4B C5B 1.35(3) .
C4B H4B 0.9300 .
C5B C6B 1.353(18) .
C5B H5B 0.9300 .
C6B C7B 1.431(17) .
C6B C9B 1.522(9) .
C7B C8B 1.409(17) .
C7B H7B 0.9300 .
C8B H8B 0.9300 .
C9B C9B 1.182(19) 10_566
C9B H9BA 0.9700 .
C9B H9BB 0.9700 .
Cl1 O2 1.406(7) .
Cl1 O1 1.426(4) 3_675
Cl1 O1 1.426(4) 2_765
Cl1 O1 1.426(4) .
N1 N2 1.362(5) .
N3 C3A 1.40(4) .
C9 C9 0.887(19) 10_566
C9 C6A 1.551(17) .
C9 H9A 0.9700 .
C9 H9B 0.9700 .
C6A C7A 1.31(3) .
C6A C5A 1.38(3) .
C7A C8A 1.40(3) .
C7A H7A 0.9300 .
C8A C3A 1.27(4) .
C8A H8A 0.9300 .
C3A C4A 1.42(4) .
C5A C4A 1.45(4) .
C5A H5A 0.9300 .
C4A H4A 0.9300 .
O3 O3 1.48(4) 19_677
